data_1553495
loop_
_publ_author_name
'Wirtanen, T.'
'Muuronen, M.'
'Hurmalainen, J.'
'Tuononen, H. M.'
'Nieger, M.'
'Helaja, J.'

_publ_section_title
;
 Intermolecular oxidative dehydrogenative 3,3&#x2032;-coupling of
 benzo[b]furans and benzo[b]thiophenes promoted by DDQ/H+: total synthesis
 of shandougenine B
;
_journal_issue 12
_journal_name_full 'Organic Chemistry Frontiers'
_journal_page_first 1738
_journal_paper_doi 10.1039/C6QO00331A
_journal_volume 3
_journal_year 2016
_chemical_formula_moiety '2(C15 H12 O2), C8 Cl2 N2 O2'
_chemical_formula_sum 'C38 H24 Cl2 N2 O6'
_chemical_formula_weight 675.49
_space_group_crystal_system monoclinic
_space_group_IT_number 14
_space_group_name_Hall '-P 2ybc'
_space_group_name_H-M_alt 'P 1 21/c 1'
_atom_sites_solution_hydrogens difmap
_atom_sites_solution_primary direct
_atom_sites_solution_secondary difmap
_audit_creation_method SHELXL-2014
_audit_update_record
;
2016-05-02 deposited with the CCDC.
2016-09-27 downloaded from the CCDC.
;
_cell_angle_alpha 90
_cell_angle_beta 90.3580(10)
_cell_angle_gamma 90
_cell_formula_units_Z 4
_cell_length_a 14.2296(4)
_cell_length_b 6.2823(2)
_cell_length_c 33.8457(10)
_cell_measurement_reflns_used 9136
_cell_measurement_temperature 123(2)
_cell_measurement_theta_max 72.16
_cell_measurement_theta_min 2.61
_cell_volume 3025.56(16)
_computing_cell_refinement SAINT
_computing_data_collection APEX2
_computing_data_reduction SAINT
_computing_molecular_graphics Shelxtl
_computing_publication_material publCIF
_computing_structure_refinement 'SHELXL-2014 (Sheldrick, 2014)'
_computing_structure_solution SHELXS-97
_diffrn_ambient_temperature 123(2)
_diffrn_measured_fraction_theta_full 0.998
_diffrn_measured_fraction_theta_max 0.995
_diffrn_measurement_device_type 'Bruker D8 Venture with Photon100 detector'
_diffrn_measurement_method 'rotation in \f and \w, 0.5\%, shutterless'
_diffrn_radiation_type CuK\a
_diffrn_radiation_wavelength 1.54178
_diffrn_reflns_av_R_equivalents 0.0295
_diffrn_reflns_av_unetI/netI 0.0216
_diffrn_reflns_Laue_measured_fraction_full 0.998
_diffrn_reflns_Laue_measured_fraction_max 0.995
_diffrn_reflns_limit_h_max 14
_diffrn_reflns_limit_h_min -17
_diffrn_reflns_limit_k_max 7
_diffrn_reflns_limit_k_min -7
_diffrn_reflns_limit_l_max 41
_diffrn_reflns_limit_l_min -41
_diffrn_reflns_number 30717
_diffrn_reflns_point_group_measured_fraction_full 0.998
_diffrn_reflns_point_group_measured_fraction_max 0.995
_diffrn_reflns_theta_full 67.679
_diffrn_reflns_theta_max 72.174
_diffrn_reflns_theta_min 2.611
_diffrn_source 'I\mS microfocus'
_exptl_absorpt_coefficient_mu 2.391
_exptl_absorpt_correction_T_max 0.8644
_exptl_absorpt_correction_T_min 0.7059
_exptl_absorpt_correction_type multi-scan
_exptl_absorpt_process_details 'SADABS (Sheldrick, 2015)'
_exptl_crystal_colour green
_exptl_crystal_density_diffrn 1.483
_exptl_crystal_description plates
_exptl_crystal_F_000 1392
_exptl_crystal_size_max 0.360
_exptl_crystal_size_mid 0.220
_exptl_crystal_size_min 0.060
_refine_diff_density_max 0.813
_refine_diff_density_min -0.357
_refine_diff_density_rms 0.077
_refine_ls_extinction_method none
_refine_ls_goodness_of_fit_ref 1.086
_refine_ls_hydrogen_treatment constr
_refine_ls_matrix_type full
_refine_ls_number_parameters 435
_refine_ls_number_reflns 5937
_refine_ls_number_restraints 0
_refine_ls_restrained_S_all 1.086
_refine_ls_R_factor_all 0.0608
_refine_ls_R_factor_gt 0.0554
_refine_ls_shift/su_max 0.001
_refine_ls_shift/su_mean 0.000
_refine_ls_structure_factor_coef Fsqd
_refine_ls_weighting_details 'w=1/[\s^2^(Fo^2^)+(0.0850P)^2^+3.4200P] where P=(Fo^2^+2Fc^2^)/3'
_refine_ls_weighting_scheme calc
_refine_ls_wR_factor_gt 0.1524
_refine_ls_wR_factor_ref 0.1571
_reflns_Friedel_coverage 0.000
_reflns_number_gt 5279
_reflns_number_total 5937
_reflns_threshold_expression 'I > 2\s(I)'
_cod_data_source_file c6qo00331a2.cif
_cod_data_source_block mnhy056
_cod_original_sg_symbol_H-M 'P 21/c'
_cod_database_code 1553495
_shelx_space_group_comment
;
The symmetry employed for this shelxl refinement is uniquely defined
by the following loop, which should always be used as a source of
symmetry information in preference to the above space-group names.
They are only intended as comments.
;
_shelx_estimated_absorpt_t_min 0.480
_shelx_estimated_absorpt_t_max 0.870
_shelxl_version_number 2014-3

loop_
_space_group_symop_operation_xyz
'x, y, z'
'-x, y+1/2, -z+1/2'
'-x, -y, -z'
'x, -y-1/2, z-1/2'

loop_
_atom_site_label
_atom_site_type_symbol
_atom_site_fract_x
_atom_site_fract_y
_atom_site_fract_z
_atom_site_U_iso_or_equiv
_atom_site_adp_type
_atom_site_occupancy
_atom_site_site_symmetry_order
_atom_site_calc_flag
_atom_site_refinement_flags_posn
_atom_site_refinement_flags_adp
C1 C 0.93782(15) 0.2685(3) 0.08893(6) 0.0143(4) Uani 1 1 d . .
C11 C 1.03653(17) 0.2632(3) 0.08085(7) 0.0185(5) Uani 1 1 d . .
N11 N 1.11518(15) 0.2580(3) 0.07382(7) 0.0269(5) Uani 1 1 d . .
C2 C 0.87252(16) 0.2724(3) 0.05938(6) 0.0153(4) Uani 1 1 d . .
C21 C 0.90011(16) 0.2709(3) 0.01870(7) 0.0185(5) Uani 1 1 d . .
N21 N 0.92568(16) 0.2686(3) -0.01340(6) 0.0271(5) Uani 1 1 d . .
C3 C 0.76989(16) 0.2748(3) 0.06769(7) 0.0165(4) Uani 1 1 d . .
O3 O 0.71239(12) 0.2766(2) 0.04107(5) 0.0218(4) Uani 1 1 d . .
C4 C 0.74345(16) 0.2721(3) 0.11008(7) 0.0171(4) Uani 1 1 d . .
Cl4 Cl 0.62615(4) 0.27053(9) 0.11959(2) 0.02523(17) Uani 1 1 d . .
C5 C 0.80813(17) 0.2681(3) 0.13939(6) 0.0171(4) Uani 1 1 d . .
Cl5 Cl 0.77862(4) 0.25983(9) 0.18816(2) 0.02573(17) Uani 1 1 d . .
C6 C 0.91015(16) 0.2674(3) 0.13138(6) 0.0159(4) Uani 1 1 d . .
O6 O 0.96926(12) 0.2639(2) 0.15736(5) 0.0210(4) Uani 1 1 d . .
O101 O 0.85687(12) 0.7791(3) 0.15134(5) 0.0212(4) Uani 1 1 d . .
C102 C 0.88464(17) 0.7701(3) 0.11230(6) 0.0164(4) Uani 1 1 d . .
C103 C 0.98058(17) 0.7596(3) 0.10936(7) 0.0176(4) Uani 1 1 d . .
H103 H 1.0161 0.7529 0.0857 0.021 Uiso 1 1 calc R U
C104 C 1.01681(18) 0.7607(3) 0.14918(7) 0.0208(5) Uani 1 1 d . .
C105 C 1.10543(19) 0.7491(4) 0.16707(8) 0.0277(6) Uani 1 1 d . .
H105 H 1.1609 0.7370 0.1518 0.033 Uiso 1 1 calc R U
C106 C 1.1094(2) 0.7559(4) 0.20785(8) 0.0292(6) Uani 1 1 d . .
H106 H 1.1693 0.7482 0.2203 0.035 Uiso 1 1 calc R U
C107 C 1.0305(2) 0.7733(4) 0.23150(8) 0.0293(6) Uani 1 1 d . .
H107 H 1.0374 0.7784 0.2594 0.035 Uiso 1 1 calc R U
C108 C 0.9415(2) 0.7832(4) 0.21453(8) 0.0295(6) Uani 1 1 d . .
H108 H 0.8863 0.7955 0.2301 0.035 Uiso 1 1 calc R U
C109 C 0.93779(18) 0.7743(3) 0.17373(7) 0.0212(5) Uani 1 1 d . .
C110 C 0.80971(16) 0.7709(3) 0.08307(7) 0.0163(4) Uani 1 1 d . .
C111 C 0.82823(17) 0.7725(3) 0.04222(7) 0.0178(4) Uani 1 1 d . .
H111 H 0.8913 0.7742 0.0332 0.021 Uiso 1 1 calc R U
C112 C 0.75510(19) 0.7714(3) 0.01548(7) 0.0233(5) Uani 1 1 d . .
H112 H 0.7684 0.7735 -0.0120 0.028 Uiso 1 1 calc R U
C113 C 0.66272(19) 0.7675(3) 0.02776(8) 0.0258(5) Uani 1 1 d . .
C114 C 0.64318(18) 0.7684(4) 0.06774(8) 0.0249(5) Uani 1 1 d . .
H114 H 0.5799 0.7674 0.0765 0.030 Uiso 1 1 calc R U
C115 C 0.71599(17) 0.7708(3) 0.09491(7) 0.0189(5) Uani 1 1 d . .
H115 H 0.7019 0.7725 0.1223 0.023 Uiso 1 1 calc R U
O116 O 0.59563(14) 0.7636(3) -0.00086(6) 0.0323(4) Uani 1 1 d . .
C117 C 0.4992(2) 0.7515(5) 0.01229(10) 0.0449(8) Uani 1 1 d . .
H11A H 0.4907 0.6232 0.0283 0.067 Uiso 1 1 calc R U
H11B H 0.4571 0.7458 -0.0107 0.067 Uiso 1 1 calc R U
H11C H 0.4844 0.8775 0.0282 0.067 Uiso 1 1 calc R U
O201 O 0.49104(12) -0.3068(3) 0.15262(5) 0.0275(4) Uani 1 1 d . .
C202 C 0.49843(16) -0.1155(4) 0.17186(7) 0.0222(5) Uani 1 1 d . .
C203 C 0.43612(16) 0.0289(4) 0.15721(7) 0.0243(5) Uani 1 1 d . .
H203 H 0.4284 0.1717 0.1658 0.029 Uiso 1 1 calc R U
C204 C 0.38417(17) -0.0756(4) 0.12620(7) 0.0259(5) Uani 1 1 d . .
C205 C 0.31158(18) -0.0211(5) 0.10004(7) 0.0321(6) Uani 1 1 d . .
H205 H 0.2859 0.1185 0.0999 0.039 Uiso 1 1 calc R U
C206 C 0.2783(2) -0.1747(5) 0.07456(8) 0.0358(6) Uani 1 1 d . .
H206 H 0.2291 -0.1388 0.0566 0.043 Uiso 1 1 calc R U
C207 C 0.3139(2) -0.3789(5) 0.07418(8) 0.0378(6) Uani 1 1 d . .
H207 H 0.2879 -0.4806 0.0564 0.045 Uiso 1 1 calc R U
C208 C 0.3875(2) -0.4394(5) 0.09938(8) 0.0345(6) Uani 1 1 d . .
H208 H 0.4134 -0.5787 0.0991 0.041 Uiso 1 1 calc R U
C209 C 0.42029(17) -0.2820(4) 0.12490(7) 0.0249(5) Uani 1 1 d . .
C210 C 0.56519(16) -0.1069(4) 0.20473(6) 0.0215(5) Uani 1 1 d . .
C211 C 0.56882(16) 0.0722(4) 0.22951(7) 0.0243(5) Uani 1 1 d . .
H211 H 0.5313 0.1932 0.2235 0.029 Uiso 1 1 calc R U
C212 C 0.62584(17) 0.0747(4) 0.26234(7) 0.0271(5) Uani 1 1 d . .
H212 H 0.6278 0.1977 0.2787 0.033 Uiso 1 1 calc R U
C213 C 0.68075(16) -0.1008(4) 0.27193(7) 0.0264(5) Uani 1 1 d . .
C214 C 0.68173(17) -0.2746(4) 0.24704(7) 0.0255(5) Uani 1 1 d . .
H214 H 0.7216 -0.3922 0.2526 0.031 Uiso 1 1 calc R U
C215 C 0.62396(17) -0.2767(4) 0.21375(7) 0.0225(5) Uani 1 1 d . .
H215 H 0.6248 -0.3971 0.1968 0.027 Uiso 1 1 calc R U
O216 O 0.73013(13) -0.0856(3) 0.30655(5) 0.0341(4) Uani 1 1 d . .
C217 C 0.7932(2) -0.2532(4) 0.31615(8) 0.0345(6) Uani 1 1 d . .
H21A H 0.7590 -0.3886 0.3166 0.052 Uiso 1 1 calc R U
H21B H 0.8213 -0.2267 0.3422 0.052 Uiso 1 1 calc R U
H21C H 0.8429 -0.2601 0.2963 0.052 Uiso 1 1 calc R U

loop_
_atom_site_aniso_label
_atom_site_aniso_U_11
_atom_site_aniso_U_22
_atom_site_aniso_U_33
_atom_site_aniso_U_23
_atom_site_aniso_U_13
_atom_site_aniso_U_12
C1 0.0147(10) 0.0123(9) 0.0160(10) 0.0001(7) -0.0015(8) -0.0010(7)
C11 0.0198(12) 0.0177(10) 0.0179(11) 0.0022(8) -0.0033(9) -0.0005(8)
N11 0.0173(11) 0.0325(12) 0.0308(11) 0.0025(8) 0.0001(8) 0.0011(8)
C2 0.0173(11) 0.0132(9) 0.0152(10) 0.0001(7) -0.0011(8) -0.0005(7)
C21 0.0149(10) 0.0209(11) 0.0195(12) 0.0003(8) -0.0046(8) -0.0008(8)
N21 0.0250(11) 0.0397(12) 0.0166(10) -0.0004(8) 0.0002(8) -0.0023(9)
C3 0.0156(11) 0.0137(10) 0.0200(11) 0.0015(8) -0.0024(8) -0.0017(8)
O3 0.0170(8) 0.0243(8) 0.0240(8) 0.0006(6) -0.0080(6) -0.0006(6)
C4 0.0156(11) 0.0128(10) 0.0229(11) 0.0017(8) 0.0034(9) 0.0008(7)
Cl4 0.0148(3) 0.0281(3) 0.0328(3) 0.0032(2) 0.0062(2) 0.0012(2)
C5 0.0227(12) 0.0131(10) 0.0156(10) 0.0011(7) 0.0018(9) 0.0012(8)
Cl5 0.0315(3) 0.0294(3) 0.0164(3) 0.0019(2) 0.0074(2) 0.0046(2)
C6 0.0198(11) 0.0108(9) 0.0170(11) -0.0001(7) -0.0010(9) 0.0009(7)
O6 0.0247(9) 0.0224(8) 0.0157(8) 0.0013(6) -0.0067(6) -0.0006(6)
O101 0.0212(8) 0.0267(8) 0.0156(8) 0.0006(6) -0.0007(6) 0.0012(6)
C102 0.0231(12) 0.0118(9) 0.0144(10) 0.0009(7) -0.0015(9) -0.0006(8)
C103 0.0205(11) 0.0148(10) 0.0174(10) -0.0005(8) -0.0014(9) -0.0010(8)
C104 0.0257(12) 0.0127(10) 0.0240(12) -0.0002(8) -0.0060(10) 0.0005(8)
C105 0.0270(13) 0.0266(13) 0.0293(13) -0.0007(9) -0.0040(11) 0.0005(9)
C106 0.0360(15) 0.0252(12) 0.0264(13) -0.0013(9) -0.0084(11) -0.0015(10)
C107 0.0384(15) 0.0270(12) 0.0223(12) -0.0007(9) -0.0077(11) 0.0004(10)
C108 0.0350(15) 0.0334(13) 0.0202(12) 0.0008(10) -0.0006(10) -0.0004(11)
C109 0.0267(12) 0.0165(10) 0.0203(11) 0.0003(8) -0.0070(9) -0.0012(9)
C110 0.0186(11) 0.0112(9) 0.0190(11) 0.0015(7) -0.0033(9) -0.0005(8)
C111 0.0199(11) 0.0146(10) 0.0190(11) -0.0001(8) -0.0011(9) -0.0013(8)
C112 0.0319(13) 0.0176(11) 0.0203(11) 0.0014(8) -0.0071(10) -0.0020(9)
C113 0.0275(13) 0.0171(11) 0.0328(13) 0.0023(9) -0.0103(11) -0.0005(9)
C114 0.0219(12) 0.0207(11) 0.0321(13) 0.0021(9) -0.0055(10) -0.0001(9)
C115 0.0212(11) 0.0148(10) 0.0209(11) 0.0013(8) 0.0001(9) 0.0003(8)
O116 0.0261(10) 0.0364(10) 0.0342(10) 0.0012(7) -0.0132(8) -0.0018(7)
C117 0.0307(16) 0.059(2) 0.0449(18) 0.0040(14) -0.0104(14) -0.0009(13)
O201 0.0248(9) 0.0311(9) 0.0266(9) -0.0047(7) -0.0029(7) 0.0018(7)
C202 0.0198(11) 0.0249(11) 0.0220(11) 0.0024(9) 0.0037(9) -0.0028(9)
C203 0.0215(11) 0.0262(12) 0.0253(11) 0.0002(9) 0.0003(9) -0.0013(9)
C204 0.0220(12) 0.0325(13) 0.0234(11) 0.0019(10) 0.0008(9) -0.0025(10)
C205 0.0269(13) 0.0371(14) 0.0322(13) 0.0014(11) -0.0062(10) 0.0017(11)
C206 0.0308(14) 0.0477(16) 0.0289(13) -0.0003(12) -0.0056(11) -0.0033(12)
C207 0.0402(16) 0.0440(16) 0.0290(13) -0.0048(12) -0.0070(11) -0.0125(13)
C208 0.0371(15) 0.0318(14) 0.0347(14) -0.0053(11) -0.0022(11) -0.0025(11)
C209 0.0206(12) 0.0372(13) 0.0171(11) 0.0001(9) -0.0021(9) -0.0020(10)
C210 0.0207(11) 0.0238(11) 0.0201(10) 0.0014(9) 0.0029(9) -0.0009(9)
C211 0.0218(11) 0.0257(12) 0.0256(11) 0.0007(9) 0.0019(9) 0.0008(9)
C212 0.0240(12) 0.0327(13) 0.0248(12) -0.0036(10) 0.0028(9) -0.0032(10)
C213 0.0197(11) 0.0368(13) 0.0227(11) 0.0018(10) -0.0003(9) -0.0046(10)
C214 0.0199(12) 0.0307(13) 0.0259(12) 0.0035(10) -0.0003(10) 0.0037(9)
C215 0.0187(11) 0.0285(12) 0.0202(11) -0.0019(9) 0.0008(9) 0.0015(9)
O216 0.0321(10) 0.0434(11) 0.0266(9) 0.0013(8) -0.0068(7) 0.0007(8)
C217 0.0273(14) 0.0470(17) 0.0291(14) 0.0088(11) -0.0064(11) 0.0017(11)

loop_
_atom_type_symbol
_atom_type_description
_atom_type_scat_dispersion_real
_atom_type_scat_dispersion_imag
_atom_type_scat_source
C C 0.0181 0.0091 'International Tables Vol C Tables 4.2.6.8 and 6.1.1.4'
H H 0.0000 0.0000 'International Tables Vol C Tables 4.2.6.8 and 6.1.1.4'
N N 0.0311 0.0180 'International Tables Vol C Tables 4.2.6.8 and 6.1.1.4'
O O 0.0492 0.0322 'International Tables Vol C Tables 4.2.6.8 and 6.1.1.4'
Cl Cl 0.3639 0.7018 'International Tables Vol C Tables 4.2.6.8 and 6.1.1.4'

loop_
_geom_angle_atom_site_label_1
_geom_angle_atom_site_label_2
_geom_angle_atom_site_label_3
_geom_angle
C2 C1 C11 121.7(2)
C2 C1 C6 121.6(2)
C11 C1 C6 116.64(19)
N11 C11 C1 179.0(3)
C1 C2 C21 121.0(2)
C1 C2 C3 121.8(2)
C21 C2 C3 117.14(19)
N21 C21 C2 177.4(2)
O3 C3 C4 122.9(2)
O3 C3 C2 121.2(2)
C4 C3 C2 115.91(19)
C5 C4 C3 122.3(2)
C5 C4 Cl4 121.76(18)
C3 C4 Cl4 115.93(17)
C4 C5 C6 122.1(2)
C4 C5 Cl5 122.74(18)
C6 C5 Cl5 115.15(17)
O6 C6 C5 123.0(2)
O6 C6 C1 120.8(2)
C5 C6 C1 116.22(19)
C109 O101 C102 106.41(18)
C103 C102 O101 111.22(19)
C103 C102 C110 132.8(2)
O101 C102 C110 116.0(2)
C102 C103 C104 106.4(2)
C102 C103 H103 126.8
C104 C103 H103 126.8
C105 C104 C109 118.0(2)
C105 C104 C103 136.2(3)
C109 C104 C103 105.7(2)
C106 C105 C104 117.5(3)
C106 C105 H105 121.2
C104 C105 H105 121.2
C105 C106 C107 123.4(3)
C105 C106 H106 118.3
C107 C106 H106 118.3
C106 C107 C108 120.3(2)
C106 C107 H107 119.9
C108 C107 H107 119.9
C109 C108 C107 116.1(3)
C109 C108 H108 122.0
C107 C108 H108 122.0
O101 C109 C108 125.2(2)
O101 C109 C104 110.2(2)
C108 C109 C104 124.6(2)
C115 C110 C111 117.8(2)
C115 C110 C102 120.3(2)
C111 C110 C102 121.9(2)
C112 C111 C110 120.0(2)
C112 C111 H111 120.0
C110 C111 H111 120.0
C111 C112 C113 121.3(2)
C111 C112 H112 119.3
C113 C112 H112 119.3
O116 C113 C112 116.9(2)
O116 C113 C114 123.6(2)
C112 C113 C114 119.5(2)
C115 C114 C113 119.8(2)
C115 C114 H114 120.1
C113 C114 H114 120.1
C114 C115 C110 121.5(2)
C114 C115 H115 119.2
C110 C115 H115 119.2
C113 O116 C117 116.5(2)
O116 C117 H11A 109.5
O116 C117 H11B 109.5
H11A C117 H11B 109.5
O116 C117 H11C 109.5
H11A C117 H11C 109.5
H11B C117 H11C 109.5
C202 O201 C209 106.08(19)
C203 C202 O201 111.3(2)
C203 C202 C210 132.3(2)
O201 C202 C210 116.2(2)
C202 C203 C204 107.0(2)
C202 C203 H203 126.5
C204 C203 H203 126.5
C209 C204 C205 118.6(2)
C209 C204 C203 105.0(2)
C205 C204 C203 136.4(3)
C206 C205 C204 118.4(3)
C206 C205 H205 120.8
C204 C205 H205 120.8
C205 C206 C207 122.2(3)
C205 C206 H206 118.9
C207 C206 H206 118.9
C206 C207 C208 121.4(2)
C206 C207 H207 119.3
C208 C207 H207 119.3
C209 C208 C207 115.6(3)
C209 C208 H208 122.2
C207 C208 H208 122.2
O201 C209 C208 125.6(2)
O201 C209 C204 110.5(2)
C208 C209 C204 123.9(2)
C215 C210 C211 117.7(2)
C215 C210 C202 121.9(2)
C211 C210 C202 120.4(2)
C212 C211 C210 120.8(2)
C212 C211 H211 119.6
C210 C211 H211 119.6
C211 C212 C213 120.6(2)
C211 C212 H212 119.7
C213 C212 H212 119.7
O216 C213 C214 124.9(2)
O216 C213 C212 115.5(2)
C214 C213 C212 119.6(2)
C213 C214 C215 119.6(2)
C213 C214 H214 120.2
C215 C214 H214 120.2
C210 C215 C214 121.5(2)
C210 C215 H215 119.2
C214 C215 H215 119.2
C213 O216 C217 117.7(2)
O216 C217 H21A 109.5
O216 C217 H21B 109.5
H21A C217 H21B 109.5
O216 C217 H21C 109.5
H21A C217 H21C 109.5
H21B C217 H21C 109.5

loop_
_geom_bond_atom_site_label_1
_geom_bond_atom_site_label_2
_geom_bond_distance
C1 C2 1.361(3)
C1 C11 1.433(3)
C1 C6 1.492(3)
C11 N11 1.146(3)
C2 C21 1.434(3)
C2 C3 1.489(3)
C21 N21 1.148(3)
C3 O3 1.214(3)
C3 C4 1.486(3)
C4 C5 1.349(3)
C4 Cl4 1.702(2)
C5 C6 1.479(3)
C5 Cl5 1.707(2)
C6 O6 1.213(3)
O101 C109 1.375(3)
O101 C102 1.383(3)
C102 C103 1.371(3)
C102 C110 1.450(3)
C103 C104 1.440(3)
C103 H103 0.9500
C104 C105 1.397(4)
C104 C109 1.405(4)
C105 C106 1.382(4)
C105 H105 0.9500
C106 C107 1.387(4)
C106 H106 0.9500
C107 C108 1.389(4)
C107 H107 0.9500
C108 C109 1.383(3)
C108 H108 0.9500
C110 C115 1.395(3)
C110 C111 1.409(3)
C111 C112 1.375(3)
C111 H111 0.9500
C112 C113 1.381(4)
C112 H112 0.9500
C113 O116 1.356(3)
C113 C114 1.383(4)
C114 C115 1.381(3)
C114 H114 0.9500
C115 H115 0.9500
O116 C117 1.447(4)
C117 H11A 0.9800
C117 H11B 0.9800
C117 H11C 0.9800
O201 C202 1.371(3)
O201 C209 1.381(3)
C202 C203 1.360(3)
C202 C210 1.459(3)
C203 C204 1.438(3)
C203 H203 0.9500
C204 C209 1.395(4)
C204 C205 1.399(3)
C205 C206 1.376(4)
C205 H205 0.9500
C206 C207 1.380(4)
C206 H206 0.9500
C207 C208 1.399(4)
C207 H207 0.9500
C208 C209 1.392(4)
C208 H208 0.9500
C210 C215 1.388(3)
C210 C211 1.404(3)
C211 C212 1.372(3)
C211 H211 0.9500
C212 C213 1.389(4)
C212 H212 0.9500
C213 O216 1.366(3)
C213 C214 1.379(4)
C214 C215 1.391(3)
C214 H214 0.9500
C215 H215 0.9500
O216 C217 1.420(3)
C217 H21A 0.9800
C217 H21B 0.9800
C217 H21C 0.9800

loop_
_geom_hbond_atom_site_label_D
_geom_hbond_atom_site_label_H
_geom_hbond_atom_site_label_A
_geom_hbond_distance_DH
_geom_hbond_distance_HA
_geom_hbond_distance_DA
_geom_hbond_angle_DHA
_geom_hbond_site_symmetry_A
C103 H103 N21 0.95 2.59 3.523(3) 166.5 3_765
C112 H112 N11 0.95 2.68 3.556(3) 152.8 3_765
C117 H11B O3 0.98 2.62 3.506(3) 150.5 3_665

loop_
_geom_torsion_atom_site_label_1
_geom_torsion_atom_site_label_2
_geom_torsion_atom_site_label_3
_geom_torsion_atom_site_label_4
_geom_torsion
C11 C1 C2 C21 0.1(3)
C6 C1 C2 C21 -179.27(18)
C11 C1 C2 C3 179.10(18)
C6 C1 C2 C3 -0.3(3)
C1 C2 C3 O3 -179.44(19)
C21 C2 C3 O3 -0.4(3)
C1 C2 C3 C4 -0.2(3)
C21 C2 C3 C4 178.88(18)
O3 C3 C4 C5 179.4(2)
C2 C3 C4 C5 0.1(3)
O3 C3 C4 Cl4 0.3(3)
C2 C3 C4 Cl4 -178.98(14)
C3 C4 C5 C6 0.4(3)
Cl4 C4 C5 C6 179.42(15)
C3 C4 C5 Cl5 -178.70(15)
Cl4 C4 C5 Cl5 0.3(3)
C4 C5 C6 O6 179.97(19)
Cl5 C5 C6 O6 -0.9(3)
C4 C5 C6 C1 -0.8(3)
Cl5 C5 C6 C1 178.37(14)
C2 C1 C6 O6 179.97(19)
C11 C1 C6 O6 0.6(3)
C2 C1 C6 C5 0.7(3)
C11 C1 C6 C5 -178.67(17)
C109 O101 C102 C103 0.0(2)
C109 O101 C102 C110 179.34(17)
O101 C102 C103 C104 0.4(2)
C110 C102 C103 C104 -178.8(2)
C102 C103 C104 C105 178.4(2)
C102 C103 C104 C109 -0.6(2)
C109 C104 C105 C106 -1.2(3)
C103 C104 C105 C106 179.9(2)
C104 C105 C106 C107 0.0(4)
C105 C106 C107 C108 0.5(4)
C106 C107 C108 C109 0.1(4)
C102 O101 C109 C108 179.1(2)
C102 O101 C109 C104 -0.4(2)
C107 C108 C109 O101 179.2(2)
C107 C108 C109 C104 -1.4(4)
C105 C104 C109 O101 -178.55(18)
C103 C104 C109 O101 0.6(2)
C105 C104 C109 C108 1.9(3)
C103 C104 C109 C108 -178.9(2)
C103 C102 C110 C115 176.3(2)
O101 C102 C110 C115 -2.8(3)
C103 C102 C110 C111 -3.9(3)
O101 C102 C110 C111 176.94(18)
C115 C110 C111 C112 -0.7(3)
C102 C110 C111 C112 179.48(19)
C110 C111 C112 C113 -0.4(3)
C111 C112 C113 O116 -179.03(19)
C111 C112 C113 C114 1.2(3)
O116 C113 C114 C115 179.5(2)
C112 C113 C114 C115 -0.7(3)
C113 C114 C115 C110 -0.5(3)
C111 C110 C115 C114 1.2(3)
C102 C110 C115 C114 -179.03(19)
C112 C113 O116 C117 177.8(2)
C114 C113 O116 C117 -2.4(3)
C209 O201 C202 C203 -0.6(3)
C209 O201 C202 C210 175.98(19)
O201 C202 C203 C204 0.1(3)
C210 C202 C203 C204 -175.7(2)
C202 C203 C204 C209 0.4(3)
C202 C203 C204 C205 179.5(3)
C209 C204 C205 C206 0.9(4)
C203 C204 C205 C206 -178.1(3)
C204 C205 C206 C207 0.2(4)
C205 C206 C207 C208 -1.2(4)
C206 C207 C208 C209 1.1(4)
C202 O201 C209 C208 -178.2(2)
C202 O201 C209 C204 0.9(3)
C207 C208 C209 O201 178.9(2)
C207 C208 C209 C204 0.0(4)
C205 C204 C209 O201 180.0(2)
C203 C204 C209 O201 -0.8(3)
C205 C204 C209 C208 -1.0(4)
C203 C204 C209 C208 178.3(2)
C203 C202 C210 C215 -178.7(2)
O201 C202 C210 C215 5.6(3)
C203 C202 C210 C211 4.2(4)
O201 C202 C210 C211 -171.5(2)
C215 C210 C211 C212 -2.6(3)
C202 C210 C211 C212 174.7(2)
C210 C211 C212 C213 -0.5(4)
C211 C212 C213 O216 -176.0(2)
C211 C212 C213 C214 3.5(4)
O216 C213 C214 C215 176.1(2)
C212 C213 C214 C215 -3.4(4)
C211 C210 C215 C214 2.7(3)
C202 C210 C215 C214 -174.5(2)
C213 C214 C215 C210 0.3(4)
C214 C213 O216 C217 5.5(4)
C212 C213 O216 C217 -175.0(2)
